data_7718923
loop_
_publ_author_name
'Chan, Tek Long'
'Zhang, Jie'
'Xie, Zuowei'

_publ_section_title
;
 Carboranyl diphosphenes: synthesis, structure and reactivity.
;
_journal_issue 28
_journal_name_full 'Dalton transactions (Cambridge, England : 2003)'
_journal_page_first 10946
_journal_page_last 10955
_journal_paper_doi 10.1039/d5dt01239b
_journal_volume 54
_journal_year 2025
_chemical_formula_sum 'C30 H56 B20 N2 P2'
_chemical_formula_weight 722.90
_space_group_crystal_system monoclinic
_space_group_IT_number 15
_space_group_name_Hall '-C 2yc'
_space_group_name_H-M_alt 'C 1 2/c 1'
_atom_sites_solution_hydrogens geom
_audit_creation_method SHELXL-2014/6
_audit_update_record
;
2025-06-13 deposited with the CCDC.	2025-06-18 downloaded from the CCDC.
;
_cell_angle_alpha 90
_cell_angle_beta 96.0648(15)
_cell_angle_gamma 90
_cell_formula_units_Z 4
_cell_length_a 17.3432(5)
_cell_length_b 13.8288(4)
_cell_length_c 17.5981(5)
_cell_measurement_reflns_used 346
_cell_measurement_temperature 296(2)
_cell_measurement_theta_max 15
_cell_measurement_theta_min 15
_cell_volume 4197.0(2)
_computing_cell_refinement 'BRUKER D8VENTURE DIFFRACTOMETER'
_computing_data_collection 'BRUKER D8VENTURE DIFFRACTOMETER'
_computing_data_reduction 'BRUKER D8VENTURE DIFFRACTOMETER'
_computing_molecular_graphics 'BRUKER SHELXTL'
_computing_publication_material 'BRUKER SHELXTL'
_computing_structure_refinement 'SHELXL-2014/6 (Sheldrick, 2014)'
_computing_structure_solution 'BRUKER D8VENTURE DIFFRACTOMETER'
_diffrn_ambient_temperature 296(2)
_diffrn_measured_fraction_theta_full 0.994
_diffrn_measured_fraction_theta_max 0.994
_diffrn_measurement_device_type 'BRUKER KAPPA APEXII DUO DIFFRACTOMETER'
_diffrn_measurement_method 'PHI & OMEGA SCAN'
_diffrn_radiation_type MoK\a
_diffrn_radiation_wavelength 0.71073
_diffrn_reflns_av_R_equivalents 0.0245
_diffrn_reflns_av_unetI/netI 0.0162
_diffrn_reflns_Laue_measured_fraction_full 0.994
_diffrn_reflns_Laue_measured_fraction_max 0.994
_diffrn_reflns_limit_h_max 20
_diffrn_reflns_limit_h_min -20
_diffrn_reflns_limit_k_max 16
_diffrn_reflns_limit_k_min -16
_diffrn_reflns_limit_l_max 20
_diffrn_reflns_limit_l_min -21
_diffrn_reflns_number 22445
_diffrn_reflns_point_group_measured_fraction_full 0.994
_diffrn_reflns_point_group_measured_fraction_max 0.994
_diffrn_reflns_theta_full 25.242
_diffrn_reflns_theta_max 25.249
_diffrn_reflns_theta_min 2.151
_exptl_absorpt_coefficient_mu 0.131
_exptl_absorpt_correction_T_max 0.7456
_exptl_absorpt_correction_T_min 0.7178
_exptl_absorpt_correction_type multi-scan
_exptl_crystal_colour red
_exptl_crystal_density_diffrn 1.144
_exptl_crystal_description block
_exptl_crystal_F_000 1520
_exptl_crystal_size_max 0.500
_exptl_crystal_size_mid 0.400
_exptl_crystal_size_min 0.300
_refine_diff_density_max 0.328
_refine_diff_density_min -0.278
_refine_diff_density_rms 0.043
_refine_ls_extinction_method none
_refine_ls_goodness_of_fit_ref 1.033
_refine_ls_hydrogen_treatment constr
_refine_ls_matrix_type full
_refine_ls_number_parameters 244
_refine_ls_number_reflns 3776
_refine_ls_number_restraints 0
_refine_ls_restrained_S_all 1.033
_refine_ls_R_factor_all 0.0474
_refine_ls_R_factor_gt 0.0430
_refine_ls_shift/su_max 0.001
_refine_ls_shift/su_mean 0.000
_refine_ls_structure_factor_coef Fsqd
_refine_ls_weighting_details 'w=1/[\s^2^(Fo^2^)+(0.0733P)^2^+4.0493P] where P=(Fo^2^+2Fc^2^)/3'
_refine_ls_weighting_scheme calc
_refine_ls_wR_factor_gt 0.1241
_refine_ls_wR_factor_ref 0.1289
_reflns_Friedel_coverage 0.000
_reflns_number_gt 3392
_reflns_number_total 3776
_reflns_threshold_expression 'I > 2\s(I)'
_cod_data_source_file d5dt01239b2.cif
_cod_data_source_block 6
_cod_depositor_comments 'Adding full bibliography for 7718922--7718935.cif.'
_cod_original_sg_symbol_H-M 'C 2/c'
_cod_database_code 7718923
_shelx_space_group_comment
;
The symmetry employed for this shelxl refinement is uniquely defined
by the following loop, which should always be used as a source of
symmetry information in preference to the above space-group names.
They are only intended as comments.
;
_shelx_estimated_absorpt_t_min 0.938
_shelx_estimated_absorpt_t_max 0.962
_shelxl_version_number 2014/6

loop_
_space_group_symop_operation_xyz
'x, y, z'
'-x, y, -z+1/2'
'x+1/2, y+1/2, z'
'-x+1/2, y+1/2, -z+1/2'
'-x, -y, -z'
'x, -y, z-1/2'
'-x+1/2, -y+1/2, -z'
'x+1/2, -y+1/2, z-1/2'

loop_
_atom_site_label
_atom_site_type_symbol
_atom_site_fract_x
_atom_site_fract_y
_atom_site_fract_z
_atom_site_U_iso_or_equiv
_atom_site_adp_type
_atom_site_occupancy
_atom_site_site_symmetry_order
_atom_site_calc_flag
_atom_site_refinement_flags_posn
_atom_site_refinement_flags_adp
_atom_site_refinement_flags_occupancy
_atom_site_disorder_assembly
_atom_site_disorder_group
P1 P 1.00996(2) 0.95909(3) 0.45392(3) 0.03345(16) Uani 1 1 d . . . . .
N1 N 0.97151(7) 0.78451(10) 0.46595(8) 0.0300(3) Uani 1 1 d . . . . .
C1 C 0.86532(9) 0.84142(11) 0.38753(9) 0.0274(3) Uani 1 1 d . . . . .
C2 C 0.90891(9) 0.95288(11) 0.40495(9) 0.0288(4) Uani 1 1 d . . . . .
C11 C 0.91454(9) 0.75547(11) 0.42124(9) 0.0277(3) Uani 1 1 d . . . . .
C12 C 0.89468(10) 0.65012(12) 0.39636(11) 0.0380(4) Uani 1 1 d . . . . .
C13 C 0.93712(14) 0.57770(14) 0.45171(15) 0.0598(6) Uani 1 1 d . . . . .
H13A H 0.9919 0.5897 0.4551 0.090 Uiso 1 1 calc R U . . .
H13B H 0.9195 0.5848 0.5013 0.090 Uiso 1 1 calc R U . . .
H13C H 0.9266 0.5131 0.4334 0.090 Uiso 1 1 calc R U . . .
C14 C 0.80784(11) 0.62695(15) 0.39360(13) 0.0502(5) Uani 1 1 d . . . . .
H14A H 0.7789 0.6709 0.3593 0.075 Uiso 1 1 calc R U . . .
H14B H 0.7987 0.5619 0.3759 0.075 Uiso 1 1 calc R U . . .
H14C H 0.7916 0.6336 0.4438 0.075 Uiso 1 1 calc R U . . .
C15 C 0.92143(13) 0.63316(16) 0.31667(13) 0.0545(5) Uani 1 1 d . . . . .
H15A H 0.8955 0.6779 0.2809 0.082 Uiso 1 1 calc R U . . .
H15B H 0.9764 0.6428 0.3190 0.082 Uiso 1 1 calc R U . . .
H15C H 0.9090 0.5682 0.3005 0.082 Uiso 1 1 calc R U . . .
C16 C 1.03315(9) 0.73741(11) 0.51126(10) 0.0314(4) Uani 1 1 d . . . . .
C17 C 1.02591(11) 0.72654(14) 0.58911(10) 0.0390(4) Uani 1 1 d . . . . .
C18 C 1.08992(12) 0.69199(15) 0.63586(11) 0.0482(5) Uani 1 1 d . . . . .
H18A H 1.0862 0.6832 0.6877 0.058 Uiso 1 1 calc R U . . .
C19 C 1.15825(12) 0.67078(14) 0.60690(12) 0.0483(5) Uani 1 1 d . . . . .
H19A H 1.2002 0.6475 0.6390 0.058 Uiso 1 1 calc R U . . .
C20 C 1.16467(10) 0.68383(13) 0.53063(12) 0.0422(4) Uani 1 1 d . . . . .
H20A H 1.2113 0.6692 0.5116 0.051 Uiso 1 1 calc R U . . .
C21 C 1.10294(10) 0.71857(12) 0.48089(10) 0.0349(4) Uani 1 1 d . . . . .
C22 C 1.11340(12) 0.73596(17) 0.39858(12) 0.0520(5) Uani 1 1 d . . . . .
H22A H 1.0658 0.7596 0.3724 0.078 Uiso 1 1 calc R U . . .
H22B H 1.1537 0.7829 0.3951 0.078 Uiso 1 1 calc R U . . .
H22C H 1.1275 0.6765 0.3755 0.078 Uiso 1 1 calc R U . . .
C23 C 0.95177(13) 0.7519(2) 0.62169(13) 0.0589(6) Uani 1 1 d . . . . .
H23A H 0.9143 0.7743 0.5815 0.088 Uiso 1 1 calc R U . . .
H23B H 0.9320 0.6957 0.6451 0.088 Uiso 1 1 calc R U . . .
H23C H 0.9617 0.8019 0.6593 0.088 Uiso 1 1 calc R U . . .
B3 B 0.90294(11) 0.90205(14) 0.31454(10) 0.0335(4) Uani 1 1 d . . . . .
H3 H 0.9537 0.8760 0.2880 0.040 Uiso 1 1 calc R U . . .
B4 B 0.81116(11) 0.84334(15) 0.30050(11) 0.0364(4) Uani 1 1 d . . . . .
H4 H 0.8014 0.7795 0.2634 0.044 Uiso 1 1 calc R U . . .
B5 B 0.76696(11) 0.85531(15) 0.38678(12) 0.0372(5) Uani 1 1 d . . . . .
H5 H 0.7286 0.7993 0.4063 0.045 Uiso 1 1 calc R U . . .
B6 B 0.83155(10) 0.92191(15) 0.45271(11) 0.0330(4) Uani 1 1 d . . . . .
H6 H 0.8365 0.9085 0.5146 0.040 Uiso 1 1 calc R U . . .
B7 B 0.88575(13) 1.02735(15) 0.32858(12) 0.0398(5) Uani 1 1 d . . . . .
H7 H 0.9249 1.0831 0.3099 0.048 Uiso 1 1 calc R U . . .
B8 B 0.82272(14) 0.95966(16) 0.26226(13) 0.0449(5) Uani 1 1 d . . . . .
H8 H 0.8206 0.9716 0.2003 0.054 Uiso 1 1 calc R U . . .
B9 B 0.73833(12) 0.93114(17) 0.30757(13) 0.0448(5) Uani 1 1 d . . . . .
H9 H 0.6808 0.9248 0.2750 0.054 Uiso 1 1 calc R U . . .
B10 B 0.75040(12) 0.97952(16) 0.40166(13) 0.0420(5) Uani 1 1 d . . . . .
H10 H 0.7008 1.0043 0.4307 0.050 Uiso 1 1 calc R U . . .
B11 B 0.84059(12) 1.03974(14) 0.41388(13) 0.0380(5) Uani 1 1 d . . . . .
H11 H 0.8500 1.1039 0.4507 0.046 Uiso 1 1 calc R U . . .
B12 B 0.78373(14) 1.04513(16) 0.32418(14) 0.0462(6) Uani 1 1 d . . . . .
H12 H 0.7559 1.1125 0.3023 0.055 Uiso 1 1 calc R U . . .

loop_
_atom_site_aniso_label
_atom_site_aniso_U_11
_atom_site_aniso_U_22
_atom_site_aniso_U_33
_atom_site_aniso_U_23
_atom_site_aniso_U_13
_atom_site_aniso_U_12
P1 0.0234(2) 0.0399(3) 0.0354(3) -0.00764(18) -0.00419(18) -0.00031(16)
N1 0.0260(7) 0.0320(7) 0.0308(7) -0.0014(6) -0.0029(5) 0.0006(5)
C1 0.0230(7) 0.0304(8) 0.0276(8) -0.0046(6) -0.0028(6) -0.0024(6)
C2 0.0260(8) 0.0292(8) 0.0297(8) -0.0033(6) -0.0037(6) -0.0010(6)
C11 0.0264(8) 0.0303(8) 0.0262(8) -0.0009(6) 0.0016(6) -0.0017(6)
C12 0.0373(9) 0.0289(9) 0.0451(10) -0.0027(7) -0.0077(8) -0.0043(7)
C13 0.0646(14) 0.0289(10) 0.0789(16) 0.0062(10) -0.0247(12) -0.0086(9)
C14 0.0440(11) 0.0425(11) 0.0617(13) 0.0003(9) -0.0062(9) -0.0154(9)
C15 0.0569(12) 0.0471(12) 0.0589(13) -0.0217(10) 0.0027(10) 0.0033(10)
C16 0.0298(8) 0.0269(8) 0.0351(9) -0.0004(7) -0.0074(7) -0.0011(6)
C17 0.0379(9) 0.0405(10) 0.0370(9) 0.0026(8) -0.0041(7) -0.0031(8)
C18 0.0544(12) 0.0494(11) 0.0369(10) 0.0076(8) -0.0128(9) -0.0011(9)
C19 0.0428(11) 0.0418(10) 0.0550(12) 0.0040(9) -0.0195(9) 0.0048(8)
C20 0.0316(9) 0.0327(9) 0.0600(12) -0.0039(8) -0.0062(8) 0.0030(7)
C21 0.0313(9) 0.0301(8) 0.0416(10) -0.0044(7) -0.0036(7) 0.0003(7)
C22 0.0397(11) 0.0677(14) 0.0489(12) -0.0032(10) 0.0068(9) 0.0077(9)
C23 0.0497(12) 0.0878(17) 0.0397(11) 0.0057(11) 0.0065(9) 0.0007(11)
B3 0.0366(10) 0.0373(10) 0.0258(9) -0.0005(8) -0.0008(8) -0.0006(8)
B4 0.0343(10) 0.0402(11) 0.0314(10) -0.0062(8) -0.0113(8) 0.0018(8)
B5 0.0220(9) 0.0433(11) 0.0444(11) -0.0092(9) -0.0044(8) -0.0020(8)
B6 0.0243(9) 0.0402(10) 0.0339(10) -0.0092(8) 0.0000(7) 0.0011(7)
B7 0.0422(11) 0.0353(11) 0.0395(11) 0.0058(8) -0.0075(9) -0.0002(8)
B8 0.0499(13) 0.0463(12) 0.0347(11) 0.0015(9) -0.0130(9) 0.0045(9)
B9 0.0340(11) 0.0467(12) 0.0489(12) -0.0094(10) -0.0183(9) 0.0065(9)
B10 0.0275(10) 0.0467(12) 0.0497(12) -0.0126(10) -0.0064(9) 0.0070(8)
B11 0.0319(10) 0.0344(10) 0.0449(11) -0.0078(8) -0.0093(8) 0.0062(8)
B12 0.0438(12) 0.0400(12) 0.0501(13) -0.0018(9) -0.0175(10) 0.0087(9)

loop_
_atom_type_symbol
_atom_type_description
_atom_type_scat_dispersion_real
_atom_type_scat_dispersion_imag
_atom_type_scat_source
C C 0.0033 0.0016 'International Tables Vol C Tables 4.2.6.8 and 6.1.1.4'
H H 0.0000 0.0000 'International Tables Vol C Tables 4.2.6.8 and 6.1.1.4'
B B 0.0013 0.0007 'International Tables Vol C Tables 4.2.6.8 and 6.1.1.4'
N N 0.0061 0.0033 'International Tables Vol C Tables 4.2.6.8 and 6.1.1.4'
P P 0.1023 0.0942 'International Tables Vol C Tables 4.2.6.8 and 6.1.1.4'

loop_
_geom_angle_atom_site_label_1
_geom_angle_atom_site_label_2
_geom_angle_atom_site_label_3
_geom_angle
_geom_angle_site_symmetry_1
_geom_angle_site_symmetry_3
_geom_angle_publ_flag
C2 P1 P1 99.37(6) . 5_776 ?
C11 N1 C16 134.15(14) . . ?
C11 C1 B4 125.79(13) . . ?
C11 C1 B5 126.72(14) . . ?
B4 C1 B5 62.59(11) . . ?
C11 C1 B3 115.10(13) . . ?
B4 C1 B3 62.56(11) . . ?
B5 C1 B3 113.29(13) . . ?
C11 C1 C2 113.84(11) . . ?
B4 C1 C2 109.47(12) . . ?
B5 C1 C2 108.49(12) . . ?
B3 C1 C2 60.30(10) . . ?
C11 C1 B6 116.68(13) . . ?
B4 C1 B6 112.85(13) . . ?
B5 C1 B6 62.01(10) . . ?
B3 C1 B6 111.14(13) . . ?
C2 C1 B6 59.03(10) . . ?
B11 C2 B7 62.61(12) . . ?
B11 C2 B6 62.79(12) . . ?
B7 C2 B6 113.97(14) . . ?
B11 C2 C1 110.42(12) . . ?
B7 C2 C1 109.63(12) . . ?
B6 C2 C1 60.88(10) . . ?
B11 C2 B3 113.30(13) . . ?
B7 C2 B3 62.32(11) . . ?
B6 C2 B3 112.06(12) . . ?
C1 C2 B3 59.54(10) . . ?
B11 C2 P1 123.44(11) . . ?
B7 C2 P1 117.77(12) . . ?
B6 C2 P1 122.01(11) . . ?
C1 C2 P1 119.53(10) . . ?
B3 C2 P1 113.81(11) . . ?
N1 C11 C1 111.05(14) . . ?
N1 C11 C12 127.69(15) . . ?
C1 C11 C12 121.17(13) . . ?
C13 C12 C14 106.72(16) . . ?
C13 C12 C15 107.99(18) . . ?
C14 C12 C15 109.16(16) . . ?
C13 C12 C11 110.97(14) . . ?
C14 C12 C11 113.16(15) . . ?
C15 C12 C11 108.72(15) . . ?
C17 C16 C21 121.73(15) . . ?
C17 C16 N1 117.33(15) . . ?
C21 C16 N1 120.05(15) . . ?
C18 C17 C16 117.84(18) . . ?
C18 C17 C23 120.97(18) . . ?
C16 C17 C23 121.19(16) . . ?
C19 C18 C17 121.31(19) . . ?
C18 C19 C20 119.94(17) . . ?
C19 C20 C21 121.58(18) . . ?
C20 C21 C16 117.54(17) . . ?
C20 C21 C22 119.92(17) . . ?
C16 C21 C22 122.54(16) . . ?
C1 B3 C2 60.15(9) . . ?
C1 B3 B8 105.53(14) . . ?
C2 B3 B8 105.16(14) . . ?
C1 B3 B7 106.78(14) . . ?
C2 B3 B7 58.14(10) . . ?
B8 B3 B7 60.07(12) . . ?
C1 B3 B4 58.47(10) . . ?
C2 B3 B4 106.16(13) . . ?
B8 B3 B4 59.48(12) . . ?
B7 B3 B4 107.62(14) . . ?
C1 B4 B8 106.39(13) . . ?
C1 B4 B9 106.08(14) . . ?
B8 B4 B9 60.70(13) . . ?
C1 B4 B5 58.85(10) . . ?
B8 B4 B5 108.51(15) . . ?
B9 B4 B5 60.01(12) . . ?
C1 B4 B3 58.96(10) . . ?
B8 B4 B3 60.07(12) . . ?
B9 B4 B3 108.20(15) . . ?
B5 B4 B3 107.37(13) . . ?
C1 B5 B10 106.56(14) . . ?
C1 B5 B9 105.54(15) . . ?
B10 B5 B9 60.31(12) . . ?
C1 B5 B4 58.56(10) . . ?
B10 B5 B4 107.97(16) . . ?
B9 B5 B4 59.61(12) . . ?
C1 B5 B6 59.77(10) . . ?
B10 B5 B6 60.10(11) . . ?
B9 B5 B6 108.11(15) . . ?
B4 B5 B6 107.81(14) . . ?
C2 B6 C1 60.09(9) . . ?
C2 B6 B10 105.05(14) . . ?
C1 B6 B10 104.88(13) . . ?
C2 B6 B11 58.46(11) . . ?
C1 B6 B11 106.41(14) . . ?
B10 B6 B11 59.50(12) . . ?
C2 B6 B5 106.33(13) . . ?
C1 B6 B5 58.22(10) . . ?
B10 B6 B5 59.50(11) . . ?
B11 B6 B5 107.34(14) . . ?
C2 B7 B11 58.67(11) . . ?
C2 B7 B8 106.04(14) . . ?
B11 B7 B8 108.09(16) . . ?
C2 B7 B12 105.53(16) . . ?
B11 B7 B12 59.84(12) . . ?
B8 B7 B12 60.32(13) . . ?
C2 B7 B3 59.54(10) . . ?
B11 B7 B3 107.88(14) . . ?
B8 B7 B3 59.80(11) . . ?
B12 B7 B3 107.98(15) . . ?
B4 B8 B3 60.45(11) . . ?
B4 B8 B7 108.45(14) . . ?
B3 B8 B7 60.13(11) . . ?
B4 B8 B9 59.72(13) . . ?
B3 B8 B9 107.73(15) . . ?
B7 B8 B9 107.43(16) . . ?
B4 B8 B12 107.75(17) . . ?
B3 B8 B12 107.89(14) . . ?
B7 B8 B12 59.87(12) . . ?
B9 B8 B12 59.51(13) . . ?
B4 B9 B5 60.38(12) . . ?
B4 B9 B12 108.33(15) . . ?
B5 B9 B12 108.28(14) . . ?
B4 B9 B10 108.04(14) . . ?
B5 B9 B10 59.64(12) . . ?
B12 B9 B10 60.34(13) . . ?
B4 B9 B8 59.58(12) . . ?
B5 B9 B8 107.91(14) . . ?
B12 B9 B8 60.38(14) . . ?
B10 B9 B8 108.16(15) . . ?
B11 B10 B5 108.73(14) . . ?
B11 B10 B6 60.36(11) . . ?
B5 B10 B6 60.40(11) . . ?
B11 B10 B9 107.86(16) . . ?
B5 B10 B9 60.05(12) . . ?
B6 B10 B9 108.14(14) . . ?
B11 B10 B12 59.91(12) . . ?
B5 B10 B12 108.09(15) . . ?
B6 B10 B12 108.14(15) . . ?
B9 B10 B12 59.69(13) . . ?
C2 B11 B10 105.77(14) . . ?
C2 B11 B12 105.91(14) . . ?
B10 B11 B12 60.58(13) . . ?
C2 B11 B7 58.72(11) . . ?
B10 B11 B7 108.44(15) . . ?
B12 B11 B7 60.27(13) . . ?
C2 B11 B6 58.75(10) . . ?
B10 B11 B6 60.14(11) . . ?
B12 B11 B6 108.49(14) . . ?
B7 B11 B6 107.53(13) . . ?
B11 B12 B9 107.77(16) . . ?
B11 B12 B7 59.90(12) . . ?
B9 B12 B7 107.86(15) . . ?
B11 B12 B10 59.51(12) . . ?
B9 B12 B10 59.98(13) . . ?
B7 B12 B10 107.30(14) . . ?
B11 B12 B8 107.72(15) . . ?
B9 B12 B8 60.11(13) . . ?
B7 B12 B8 59.81(13) . . ?
B10 B12 B8 107.67(16) . . ?

loop_
_geom_bond_atom_site_label_1
_geom_bond_atom_site_label_2
_geom_bond_distance
_geom_bond_site_symmetry_2
_geom_bond_publ_flag
P1 C2 1.8714(16) . ?
P1 P1 2.0369(9) 5_776 ?
N1 C11 1.262(2) . ?
N1 C16 1.422(2) . ?
C1 C11 1.545(2) . ?
C1 B4 1.710(2) . ?
C1 B5 1.715(2) . ?
C1 B3 1.719(2) . ?
C1 C2 1.730(2) . ?
C1 B6 1.743(2) . ?
C2 B11 1.706(2) . ?
C2 B7 1.707(2) . ?
C2 B6 1.711(2) . ?
C2 B3 1.732(2) . ?
C11 C12 1.549(2) . ?
C12 C13 1.530(3) . ?
C12 C14 1.535(3) . ?
C12 C15 1.541(3) . ?
C16 C17 1.397(3) . ?
C16 C21 1.398(2) . ?
C17 C18 1.394(3) . ?
C17 C23 1.504(3) . ?
C18 C19 1.370(3) . ?
C19 C20 1.370(3) . ?
C20 C21 1.395(2) . ?
C21 C22 1.498(3) . ?
B3 B8 1.774(3) . ?
B3 B7 1.780(3) . ?
B3 B4 1.781(3) . ?
B4 B8 1.763(3) . ?
B4 B9 1.766(3) . ?
B4 B5 1.779(3) . ?
B5 B10 1.766(3) . ?
B5 B9 1.773(3) . ?
B5 B6 1.782(3) . ?
B6 B10 1.776(3) . ?
B6 B11 1.780(3) . ?
B7 B11 1.773(3) . ?
B7 B8 1.779(3) . ?
B7 B12 1.780(3) . ?
B8 B9 1.783(4) . ?
B8 B12 1.788(3) . ?
B9 B12 1.772(3) . ?
B9 B10 1.778(3) . ?
B10 B11 1.765(3) . ?
B10 B12 1.784(4) . ?
B11 B12 1.772(3) . ?
